data_2022012
loop_
_publ_author_name
'Jha, Kunal Kumar'
'Gruza, Barbara'
'Kumar, Prashant'
'Chodkiewicz, Michal Leszek'
'Dominiak, Paulina Maria'

_publ_section_title
;
 TAAM: a reliable and user friendly tool for hydrogen-atom location using
 routine X-ray diffraction data
;
_journal_issue 3
_journal_name_full 'Acta Crystallographica Section B Structural Science, Crystal Engineering and Materials'
_journal_paper_doi 10.1107/S2052520620002917
_journal_volume 76
_journal_year 2020
_chemical_absolute_configuration unk
_chemical_formula_moiety 'C41 H76 N2 O15, 0.88(H2 O)'
_chemical_formula_sum 'C41 H77.768 N2 O15.884'
_chemical_formula_weight 852.99
_space_group_crystal_system orthorhombic
_space_group_IT_number 19
_space_group_name_Hall 'P 2ac 2ab'
_space_group_name_H-M_alt 'P 21 21 21'
_symmetry_Int_Tables_number 19
_audit_creation_date 2019-08-28
_audit_creation_method
;
Olex2 1.2
(compiled 2018.05.29 svn.r3508 for OlexSys, GUI svn.r5506)
;
_cell_angle_alpha 90
_cell_angle_beta 90
_cell_angle_gamma 90
_cell_formula_units_Z 4
_cell_length_a 11.624(2)
_cell_length_b 16.748(3)
_cell_length_c 24.018(5)
_cell_measurement_temperature 100
_cell_volume 4675.8(15)
_computing_molecular_graphics 'Olex2 (Dolomanov et al., 2009)'
_computing_publication_material 'Olex2 (Dolomanov et al., 2009)'
_computing_structure_refinement 'olex2.refine (Bourhis et al., 2015)'
_diffrn_ambient_temperature 100
_diffrn_measured_fraction_theta_full 0.9429
_diffrn_measured_fraction_theta_max 0.9429
_diffrn_measurement_device_type 'Huber Kappa diffractometer with marCCD 165 detector'
_diffrn_radiation_type synchrotron
_diffrn_radiation_wavelength 0.5600
_diffrn_reflns_av_R_equivalents 0.0000
_diffrn_reflns_av_unetI/netI 0.0066
_diffrn_reflns_limit_h_max 25
_diffrn_reflns_limit_h_min 0
_diffrn_reflns_limit_k_max 37
_diffrn_reflns_limit_k_min 0
_diffrn_reflns_limit_l_max 53
_diffrn_reflns_limit_l_min 0
_diffrn_reflns_number 28457
_diffrn_reflns_theta_full 52.1568
_diffrn_reflns_theta_max 52.16
_diffrn_reflns_theta_min 1.70
_exptl_absorpt_coefficient_mu 0.092
_exptl_crystal_density_diffrn 1.2116
_exptl_crystal_F_000 4675.8(15)
_refine_diff_density_max 0.2880
_refine_diff_density_min -0.3709
_refine_diff_density_rms 0.0320
_refine_ls_d_res_high 0.4500
_refine_ls_d_res_low 12.0090
_refine_ls_goodness_of_fit_ref 1.0854
_refine_ls_hydrogen_treatment refall
_refine_ls_matrix_type full
_refine_ls_number_constraints 0
_refine_ls_number_parameters 844
_refine_ls_number_reflns 26892
_refine_ls_number_restraints 0
_refine_ls_restrained_S_all 1.0854
_refine_ls_R_factor_all 0.0230
_refine_ls_R_factor_gt 0.0230
_refine_ls_shift/su_max 0.0008
_refine_ls_shift/su_mean 0.0001
_refine_ls_structure_factor_coef Fsqd
_refine_ls_weighting_details 'w=1/[\s^2^(Fo^2^)+(0.0353P)^2^+0.0423P] where P=(Fo^2^+2Fc^2^)/3'
_refine_ls_weighting_scheme calc
_refine_ls_wR_factor_gt 0.0592
_refine_ls_wR_factor_ref 0.0592
_reflns_Friedel_coverage 0.0
_reflns_limit_h_max 25
_reflns_limit_h_min 0
_reflns_limit_k_max 37
_reflns_limit_k_min 0
_reflns_limit_l_max 53
_reflns_limit_l_min 0
_reflns_number_gt 26892
_reflns_number_total 26892
_reflns_threshold_expression I>=2u(I)
_cod_data_source_file 75_TAAM_iso_max.cif
_cod_data_source_block 75_TAAM_iso_max
_cod_original_cell_volume 4675.79(4)
_cod_original_sg_symbol_Hall ' P 2ac 2ab'
_cod_database_code 2022012
_olex2_refinement_description
;
1. Others
 Fixed Sof: O(80(0.884) H(8a(0.884) H(8b(0.884)
;
_olex2_submission_special_instructions 'No special instructions were received'

loop_
_space_group_symop_id
_space_group_symop_operation_xyz
1 x,y,z
2 x+1/2,-y+1/2,-z
3 -x,y+1/2,-z+1/2
4 -x+1/2,-y,z+1/2

loop_
_atom_site_label
_atom_site_type_symbol
_atom_site_fract_x
_atom_site_fract_y
_atom_site_fract_z
_atom_site_U_iso_or_equiv
_atom_site_adp_type
_atom_site_occupancy
_atom_site_refinement_flags_posn
O(14 O 0.54795(2) 0.451889(16) 0.710409(9) 0.01851(3) Uani 1.000000 .
O(21 O 0.72738(2) 0.468124(17) 0.676382(11) 0.02132(4) Uani 1.000000 .
O(22 O 0.82164(2) 0.282058(15) 0.689713(9) 0.01863(3) Uani 1.000000 .
O(23 O 0.57665(2) 0.334498(17) 0.570601(10) 0.02097(4) Uani 1.000000 .
O(24 O 0.37006(2) 0.36063(2) 0.602724(13) 0.02338(4) Uani 1.000000 .
O(25 O 0.82779(3) 0.156636(18) 0.576154(12) 0.02429(4) Uani 1.000000 .
O(26 O 0.93737(3) 0.26968(2) 0.554750(14) 0.02787(5) Uani 1.000000 .
O(27 O 1.02524(4) 0.35743(3) 0.651776(19) 0.03933(9) Uani 1.000000 .
O(5) O 0.81026(2) 0.206210(13) 0.831523(9) 0.01639(3) Uani 1.000000 .
O(58 O 0.99240(2) 0.176934(16) 0.857082(9) 0.01826(3) Uani 1.000000 .
O(59 O 0.73442(2) 0.192524(18) 0.941277(11) 0.02189(4) Uani 1.000000 .
O(3) O 0.83647(2) 0.432495(14) 0.844464(9) 0.01797(3) Uani 1.000000 .
O(38 O 1.03339(2) 0.443982(17) 0.822195(10) 0.02032(3) Uani 1.000000 .
O(39 O 1.17365(3) 0.357858(17) 0.945166(12) 0.02243(4) Uani 1.000000 .
O(40 O 0.93957(2) 0.379976(16) 0.950363(11) 0.02071(3) Uani 1.000000 .
O(80 O 0.78928(4) 0.40283(3) 0.568273(17) 0.02813(6) Uani 0.884000 .
N(2) N 0.88511(2) 0.099152(17) 1.016770(11) 0.01847(3) Uani 1.000000 .
N(1) N 0.71797(3) 0.194284(19) 0.580360(11) 0.02123(4) Uani 1.000000 .
C(1) C 0.66089(3) 0.465650(16) 0.715028(12) 0.01695(3) Uani 1.000000 .
C(2) C 0.69574(3) 0.479883(17) 0.775062(12) 0.01794(4) Uani 1.000000 .
C(3) C 0.78797(2) 0.416957(16) 0.790844(11) 0.01603(3) Uani 1.000000 .
C(4) C 0.73399(2) 0.332763(16) 0.791920(11) 0.01571(3) Uani 1.000000 .
C(5) C 0.82795(2) 0.266585(16) 0.789910(11) 0.01535(3) Uani 1.000000 .
C(6) C 0.83066(2) 0.223460(16) 0.732488(11) 0.01611(3) Uani 1.000000 .
C(7) C 0.72499(3) 0.168894(17) 0.727913(11) 0.01715(3) Uani 1.000000 .
C(8) C 0.70724(3) 0.125355(17) 0.672174(11) 0.01816(4) Uani 1.000000 .
C(9) C 0.66560(3) 0.179594(17) 0.625953(11) 0.01777(4) Uani 1.000000 .
C(10 C 0.54755(3) 0.218821(18) 0.631432(12) 0.01866(4) Uani 1.000000 .
C(11 C 0.55873(3) 0.310483(18) 0.626859(12) 0.01736(3) Uani 1.000000 .
C(12 C 0.45313(3) 0.359785(19) 0.646569(12) 0.01815(4) Uani 1.000000 .
C(13 C 0.49525(3) 0.446851(18) 0.655509(12) 0.01767(4) Uani 1.000000 .
C(50 C 0.88595(2) 0.207382(16) 0.876395(11) 0.01584(3) Uani 1.000000 .
C(51 C 0.83658(3) 0.154832(17) 0.922886(11) 0.01675(3) Uani 1.000000 .
C(52 C 0.92694(2) 0.147804(17) 0.969321(11) 0.01655(3) Uani 1.000000 .
C(53 C 1.04253(3) 0.12009(2) 0.945630(13) 0.01928(4) Uani 1.000000 .
C(54 C 1.08027(3) 0.175549(19) 0.898981(12) 0.01821(4) Uani 1.000000 .
C(55 C 1.18975(3) 0.14747(3) 0.870902(17) 0.02555(6) Uani 1.000000 .
C(56 C 0.87880(4) 0.01332(2) 1.005089(17) 0.02388(5) Uani 1.000000 .
C(57 C 0.95573(4) 0.11322(3) 1.066361(14) 0.02550(6) Uani 1.000000 .
C(30 C 0.93562(3) 0.481709(18) 0.844821(13) 0.01894(4) Uani 1.000000 .
C(31 C 0.95549(3) 0.511116(19) 0.904055(14) 0.02061(4) Uani 1.000000 .
C(32 C 1.01054(3) 0.448813(19) 0.942717(12) 0.01895(4) Uani 1.000000 .
C(33 C 1.11873(3) 0.417713(18) 0.913090(12) 0.01854(4) Uani 1.000000 .
C(34 C 1.08799(3) 0.384014(19) 0.855771(12) 0.01862(4) Uani 1.000000 .
C(35 C 1.19280(3) 0.35770(3) 0.823103(17) 0.02550(5) Uani 1.000000 .
C(36 C 1.04269(4) 0.48614(2) 0.998644(15) 0.02514(6) Uani 1.000000 .
C(37 C 0.83214(4) 0.39222(3) 0.976638(19) 0.02817(6) Uani 1.000000 .
C(60 C 0.73216(4) 0.56776(2) 0.780162(18) 0.02510(6) Uani 1.000000 .
C(61 C 0.64990(3) 0.32235(2) 0.840310(15) 0.02153(4) Uani 1.000000 .
C(62 C 0.94239(3) 0.17616(2) 0.726447(14) 0.02212(5) Uani 1.000000 .
C(63 C 0.61903(4) 0.05797(2) 0.680766(15) 0.02441(5) Uani 1.000000 .
C(64 C 0.46128(4) 0.18213(2) 0.590341(18) 0.02562(6) Uani 1.000000 .
C(65 C 0.39346(3) 0.32718(3) 0.698121(16) 0.02473(5) Uani 1.000000 .
C(66 C 0.40255(3) 0.51087(2) 0.653436(14) 0.02152(5) Uani 1.000000 .
C(67 C 0.45348(4) 0.59467(2) 0.655277(19) 0.02661(6) Uani 1.000000 .
C(68 C 0.88926(4) 0.19823(3) 0.534923(15) 0.02631(6) Uani 1.000000 .
C(69 C 1.04708(5) 0.25979(4) 0.57991(3) 0.03860(11) Uani 1.000000 .
C(70 C 1.08621(5) 0.33904(5) 0.60251(3) 0.04008(12) Uani 1.000000 .
C(71 C 1.05334(6) 0.43386(5) 0.67325(3) 0.04194(12) Uani 1.000000 .
H(22 H 0.8922(10) 0.3005(6) 0.6771(5) 0.035(2) Uiso 1.000000 .
H(23 H 0.6466(11) 0.3481(7) 0.5697(5) 0.042(3) Uiso 1.000000 .
H(24 H 0.4190(11) 0.3661(7) 0.5701(5) 0.043(3) Uiso 1.000000 .
H(59 H 0.7077(10) 0.1679(7) 0.9739(5) 0.039(2) Uiso 1.000000 .
H(39 H 1.2500(9) 0.3747(6) 0.9554(4) 0.031(2) Uiso 1.000000 .
H(2) H 0.6209(9) 0.4702(6) 0.8011(4) 0.032(2) Uiso 1.000000 .
H(3) H 0.8558(8) 0.4185(5) 0.7596(4) 0.0258(18) Uiso 1.000000 .
H(4) H 0.6846(8) 0.3272(5) 0.7535(4) 0.0259(18) Uiso 1.000000 .
H(5) H 0.9143(9) 0.2930(6) 0.7971(4) 0.031(2) Uiso 1.000000 .
H(7a H 0.6480(9) 0.2020(6) 0.7393(4) 0.030(2) Uiso 1.000000 .
H(7b H 0.7328(8) 0.1246(6) 0.7608(4) 0.031(2) Uiso 1.000000 .
H(8) H 0.7910(9) 0.0991(6) 0.6586(4) 0.032(2) Uiso 1.000000 .
H(10 H 0.5220(8) 0.2056(5) 0.6738(4) 0.0257(18) Uiso 1.000000 .
H(11 H 0.6305(9) 0.3276(5) 0.6524(4) 0.0280(19) Uiso 1.000000 .
H(13 H 0.5632(9) 0.4588(6) 0.6249(4) 0.031(2) Uiso 1.000000 .
H(50 H 0.8986(9) 0.2691(6) 0.8933(4) 0.031(2) Uiso 1.000000 .
H(51 H 0.8200(10) 0.0956(7) 0.9047(5) 0.041(3) Uiso 1.000000 .
H(52 H 0.9375(8) 0.2081(6) 0.9866(4) 0.0278(19) Uiso 1.000000 .
H(5a H 1.1070(11) 0.1192(7) 0.9781(5) 0.046(3) Uiso 1.000000 .
H(5b H 1.0346(9) 0.0608(6) 0.9290(4) 0.033(2) Uiso 1.000000 .
H(54 H 1.0912(8) 0.2347(6) 0.9145(4) 0.0257(18) Uiso 1.000000 .
H(5c H 1.2070(11) 0.1836(7) 0.8352(5) 0.050(3) Uiso 1.000000 .
H(5d H 1.1818(11) 0.0883(8) 0.8594(5) 0.055(3) Uiso 1.000000 .
H(5e H 1.2648(11) 0.1530(7) 0.9007(5) 0.051(3) Uiso 1.000000 .
H(5f H 0.8352(11) -0.0153(7) 1.0400(5) 0.048(3) Uiso 1.000000 .
H(5g H 0.9628(12) -0.0149(8) 1.0007(6) 0.056(3) Uiso 1.000000 .
H(5h H 0.8275(10) 0.0022(6) 0.9678(5) 0.039(2) Uiso 1.000000 .
H(5i H 1.0448(12) 0.0864(7) 1.0604(5) 0.051(3) Uiso 1.000000 .
H(5j H 0.9149(10) 0.0846(7) 1.1023(5) 0.045(3) Uiso 1.000000 .
H(5k H 0.9680(11) 0.1753(8) 1.0734(5) 0.048(3) Uiso 1.000000 .
H(30 H 0.9216(9) 0.5337(6) 0.8157(4) 0.034(2) Uiso 1.000000 .
H(3a H 0.8739(9) 0.5356(6) 0.9217(4) 0.033(2) Uiso 1.000000 .
H(3b H 1.0155(9) 0.5619(6) 0.9017(4) 0.032(2) Uiso 1.000000 .
H(33 H 1.1746(9) 0.4688(6) 0.9068(4) 0.031(2) Uiso 1.000000 .
H(34 H 1.0332(9) 0.3337(7) 0.8630(4) 0.035(2) Uiso 1.000000 .
H(3c H 1.2489(12) 0.4074(8) 0.8148(5) 0.057(3) Uiso 1.000000 .
H(3d H 1.1665(10) 0.3290(7) 0.7845(5) 0.045(3) Uiso 1.000000 .
H(3e H 1.2431(10) 0.3168(7) 0.8479(5) 0.044(3) Uiso 1.000000 .
H(3f H 1.0702(9) 0.4415(7) 1.0274(5) 0.042(3) Uiso 1.000000 .
H(3g H 0.9681(11) 0.5192(7) 1.0163(5) 0.048(3) Uiso 1.000000 .
H(3h H 1.1132(10) 0.5281(6) 0.9924(4) 0.038(2) Uiso 1.000000 .
H(3i H 0.7929(10) 0.3335(7) 0.9801(5) 0.044(3) Uiso 1.000000 .
H(3j H 0.7751(12) 0.4311(8) 0.9510(5) 0.056(3) Uiso 1.000000 .
H(3k H 0.8442(14) 0.4171(10) 1.0189(7) 0.077(5) Uiso 1.000000 .
H(6a H 0.6608(11) 0.6059(8) 0.7676(5) 0.050(3) Uiso 1.000000 .
H(6b H 0.8066(11) 0.5836(7) 0.7550(5) 0.046(3) Uiso 1.000000 .
H(6c H 0.7484(10) 0.5823(7) 0.8260(5) 0.041(3) Uiso 1.000000 .
H(6d H 0.5831(10) 0.3684(7) 0.8391(5) 0.041(3) Uiso 1.000000 .
H(6e H 0.6932(9) 0.3271(6) 0.8808(5) 0.040(2) Uiso 1.000000 .
H(6f H 0.6090(10) 0.2642(7) 0.8398(5) 0.044(3) Uiso 1.000000 .
H(6g H 1.0151(10) 0.2169(7) 0.7279(4) 0.041(3) Uiso 1.000000 .
H(6h H 0.9425(10) 0.1456(7) 0.6842(5) 0.045(3) Uiso 1.000000 .
H(6i H 0.9483(10) 0.1314(7) 0.7584(5) 0.045(3) Uiso 1.000000 .
H(6j H 0.6029(10) 0.0246(7) 0.6416(5) 0.048(3) Uiso 1.000000 .
H(6k H 0.5389(10) 0.0800(7) 0.6957(5) 0.039(2) Uiso 1.000000 .
H(6l H 0.6551(11) 0.0160(8) 0.7095(5) 0.049(3) Uiso 1.000000 .
H(6m H 0.4596(10) 0.1177(7) 0.5955(4) 0.041(3) Uiso 1.000000 .
H(6n H 0.4906(10) 0.1935(7) 0.5479(5) 0.045(3) Uiso 1.000000 .
H(6o H 0.3785(12) 0.2046(8) 0.5938(5) 0.056(3) Uiso 1.000000 .
H(6p H 0.3482(12) 0.2694(8) 0.6884(5) 0.050(3) Uiso 1.000000 .
H(6q H 0.3290(11) 0.3676(7) 0.7121(5) 0.049(3) Uiso 1.000000 .
H(6r H 0.4520(10) 0.3154(7) 0.7316(5) 0.041(3) Uiso 1.000000 .
H(6s H 0.3396(9) 0.5014(6) 0.6858(4) 0.033(2) Uiso 1.000000 .
H(6t H 0.3556(10) 0.5022(6) 0.6162(5) 0.040(3) Uiso 1.000000 .
H(6u H 0.5178(10) 0.6027(7) 0.6200(5) 0.046(3) Uiso 1.000000 .
H(6v H 0.4955(11) 0.6072(8) 0.6930(5) 0.052(3) Uiso 1.000000 .
H(6w H 0.3851(11) 0.6386(8) 0.6488(5) 0.049(3) Uiso 1.000000 .
H(6x H 0.8287(10) 0.2128(6) 0.5004(5) 0.041(3) Uiso 1.000000 .
H(6y H 0.9575(13) 0.1573(9) 0.5212(6) 0.060(4) Uiso 1.000000 .
H(6z H 1.1084(15) 0.2401(9) 0.5444(7) 0.074(4) Uiso 1.000000 .
H H 1.0442(11) 0.2158(8) 0.6118(6) 0.054(3) Uiso 1.000000 .
H(7c H 1.1774(17) 0.3418(11) 0.6114(7) 0.084(5) Uiso 1.000000 .
H(7d H 1.0712(14) 0.3906(11) 0.5721(7) 0.078(5) Uiso 1.000000 .
H(7e H 1.0141(17) 0.4392(12) 0.7136(9) 0.099(6) Uiso 1.000000 .
H(7f H 1.0266(19) 0.4832(14) 0.6436(10) 0.121(8) Uiso 1.000000 .
H(7g H 1.149(2) 0.4423(13) 0.6731(9) 0.117(7) Uiso 1.000000 .
H(8a H 0.8454(13) 0.3590(9) 0.5684(6) 0.040(3) Uiso 0.884000 .
H(8b H 0.7876(11) 0.4225(7) 0.6045(5) 0.033(3) Uiso 0.884000 .

loop_
_atom_site_aniso_label
_atom_site_aniso_U_11
_atom_site_aniso_U_22
_atom_site_aniso_U_33
_atom_site_aniso_U_12
_atom_site_aniso_U_13
_atom_site_aniso_U_23
O(14 0.01840(7) 0.02157(8) 0.01555(6) 0.00205(6) -0.00146(5) -0.00016(6)
O(21 0.02100(8) 0.02467(9) 0.01828(7) -0.00228(7) 0.00022(6) 0.00143(7)
O(22 0.02032(8) 0.02011(8) 0.01548(6) -0.00055(6) 0.00024(6) 0.00339(5)
O(23 0.02369(9) 0.02212(9) 0.01710(7) 0.00283(7) 0.00202(6) 0.00106(6)
O(24 0.01922(8) 0.02674(11) 0.02418(9) 0.00194(8) -0.00501(7) -0.00317(8)
O(25 0.02943(11) 0.02448(10) 0.01897(8) 0.00814(9) 0.00667(8) 0.00304(7)
O(26 0.02879(12) 0.02977(12) 0.02505(11) 0.00465(10) 0.00499(9) 0.00433(9)
O(27 0.03376(16) 0.0496(2) 0.03458(16) -0.01672(16) 0.00594(13) 0.00704(16)
O(5) 0.01880(7) 0.01608(6) 0.01429(6) -0.00097(5) -0.00207(5) 0.00159(5)
O(58 0.01909(7) 0.02056(8) 0.01512(6) 0.00189(6) -0.00021(5) 0.00036(6)
O(59 0.01872(8) 0.02756(10) 0.01939(8) 0.00292(7) 0.00114(6) 0.00618(7)
O(3) 0.02045(7) 0.01771(7) 0.01575(6) -0.00237(6) -0.00296(6) 0.00030(5)
O(38 0.02168(8) 0.02317(9) 0.01610(7) -0.00363(7) -0.00146(6) 0.00259(6)
O(39 0.02455(9) 0.02037(8) 0.02236(9) -0.00141(7) -0.00536(8) 0.00306(7)
O(40 0.02345(9) 0.02004(8) 0.01865(7) -0.00267(7) 0.00141(7) -0.00064(6)
O(80 0.02755(13) 0.02859(14) 0.02825(13) 0.00027(11) 0.00328(11) 0.00047(11)
N(2) 0.02010(8) 0.01934(8) 0.01598(7) 0.00005(7) -0.00094(6) 0.00305(6)
N(1) 0.02606(10) 0.02262(10) 0.01503(7) 0.00568(8) 0.00272(7) 0.00166(7)
C(1) 0.01915(9) 0.01563(8) 0.01606(8) 0.00051(7) -0.00173(7) 0.00093(6)
C(2) 0.02134(9) 0.01532(8) 0.01715(8) 0.00121(7) -0.00293(7) -0.00066(6)
C(3) 0.01820(8) 0.01480(7) 0.01509(7) -0.00036(6) -0.00186(6) 0.00036(6)
C(4) 0.01688(8) 0.01458(7) 0.01568(7) -0.00003(6) -0.00083(6) -0.00009(6)
C(5) 0.01661(8) 0.01511(7) 0.01432(7) 0.00010(6) -0.00079(6) 0.00085(6)
C(6) 0.01774(8) 0.01646(8) 0.01412(7) 0.00107(7) 0.00081(6) 0.00085(6)
C(7) 0.02140(9) 0.01621(8) 0.01382(7) -0.00104(7) 0.00078(7) -0.00059(6)
C(8) 0.02447(10) 0.01544(8) 0.01456(7) 0.00165(7) 0.00011(7) -0.00084(6)
C(9) 0.02207(9) 0.01731(8) 0.01394(7) 0.00188(7) 0.00048(7) -0.00069(6)
C(10 0.02023(9) 0.01862(9) 0.01714(8) 0.00053(8) -0.00059(7) -0.00031(7)
C(11 0.01795(8) 0.01809(8) 0.01603(7) 0.00134(7) -0.00023(7) -0.00031(6)
C(12 0.01737(8) 0.02029(9) 0.01680(8) 0.00151(7) -0.00001(7) -0.00058(7)
C(13 0.01825(9) 0.01926(9) 0.01549(7) 0.00317(7) -0.00133(7) -0.00017(7)
C(50 0.01769(8) 0.01585(8) 0.01398(7) -0.00000(6) -0.00120(6) 0.00078(6)
C(51 0.01796(8) 0.01701(8) 0.01527(7) -0.00056(7) -0.00169(6) 0.00192(6)
C(52 0.01826(8) 0.01660(8) 0.01478(7) -0.00001(7) -0.00148(6) 0.00143(6)
C(53 0.01871(9) 0.02067(9) 0.01846(9) 0.00211(8) -0.00083(7) 0.00323(7)
C(54 0.01759(8) 0.01948(9) 0.01755(8) 0.00088(7) -0.00014(7) 0.00120(7)
C(55 0.02086(11) 0.03092(15) 0.02488(12) 0.00547(11) 0.00378(10) 0.00365(11)
C(56 0.02765(13) 0.01875(10) 0.02525(12) 0.00008(10) 0.00091(10) 0.00476(9)
C(57 0.02755(13) 0.03190(15) 0.01703(9) -0.00252(12) -0.00422(9) 0.00469(10)
C(30 0.02208(10) 0.01680(8) 0.01796(8) -0.00302(8) -0.00423(8) 0.00151(7)
C(31 0.02438(11) 0.01692(9) 0.02054(9) -0.00127(8) -0.00501(9) -0.00202(7)
C(32 0.02249(10) 0.01824(9) 0.01612(8) -0.00169(8) -0.00253(7) -0.00134(7)
C(33 0.02027(9) 0.01799(9) 0.01737(8) -0.00258(7) -0.00298(7) 0.00107(7)
C(34 0.01992(9) 0.01929(9) 0.01665(8) -0.00307(8) -0.00031(7) 0.00025(7)
C(35 0.02410(12) 0.02858(14) 0.02382(12) -0.00102(11) 0.00359(10) -0.00182(11)
C(36 0.03204(15) 0.02483(12) 0.01854(10) -0.00098(12) -0.00490(10) -0.00424(9)
C(37 0.02884(15) 0.02963(15) 0.02602(13) -0.00407(13) 0.00763(12) -0.00338(12)
C(60 0.03096(15) 0.01532(9) 0.02901(14) 0.00149(10) -0.00871(12) -0.00190(9)
C(61 0.02152(10) 0.01926(10) 0.02380(11) 0.00089(8) 0.00574(9) 0.00185(8)
C(62 0.02166(11) 0.02521(12) 0.01948(9) 0.00594(9) 0.00152(8) -0.00020(9)
C(63 0.03569(16) 0.01665(9) 0.02089(10) -0.00434(10) -0.00200(11) -0.00124(8)
C(64 0.02697(13) 0.02319(12) 0.02669(13) -0.00203(11) -0.00680(11) -0.00192(10)
C(65 0.02479(12) 0.02595(13) 0.02344(12) 0.00035(10) 0.00689(10) 0.00081(10)
C(66 0.02145(10) 0.02251(11) 0.02061(10) 0.00613(9) -0.00263(8) -0.00119(8)
C(67 0.03035(15) 0.02098(11) 0.02851(14) 0.00616(11) -0.00306(12) -0.00133(10)
C(68 0.03183(16) 0.02813(14) 0.01896(10) 0.00689(12) 0.00835(10) 0.00221(10)
C(69 0.02484(16) 0.0453(3) 0.0457(3) 0.00461(17) 0.00379(17) 0.0049(2)
C(70 0.02543(16) 0.0529(3) 0.0419(2) -0.00948(19) 0.00639(17) 0.0083(2)
C(71 0.0372(2) 0.0508(3) 0.0378(2) -0.0160(2) -0.00031(19) 0.0063(2)

loop_
_atom_type_symbol
_atom_type_description
_atom_type_scat_dispersion_real
_atom_type_scat_dispersion_imag
_atom_type_scat_source
_atom_type_scat_dispersion_source
C C 0.00347 0.00161 'Clementi & Roetti, C., At. Data Nucl. Data Tables 1974, 14, (177-478); Clementi & Raimondi, J. Chem. Phys., 1963, 38, (2686-2689)' 'Henke, Gullikson and Davis, At. Data and Nucl. Data Tables, 1993, 54, 2'
H H 0.00000 0.00000 'Clementi & Roetti, C., At. Data Nucl. Data Tables 1974, 14, (177-478); Clementi & Raimondi, J. Chem. Phys., 1963, 38, (2686-2689)' 'Henke, Gullikson and Davis, At. Data and Nucl. Data Tables, 1993, 54, 2'
N N 0.00653 0.00323 'Clementi & Roetti, C., At. Data Nucl. Data Tables 1974, 14, (177-478); Clementi & Raimondi, J. Chem. Phys., 1963, 38, (2686-2689)' 'Henke, Gullikson and Davis, At. Data and Nucl. Data Tables, 1993, 54, 2'
O O 0.01158 0.00611 'Clementi & Roetti, C., At. Data Nucl. Data Tables 1974, 14, (177-478); Clementi & Raimondi, J. Chem. Phys., 1963, 38, (2686-2689)' 'Henke, Gullikson and Davis, At. Data and Nucl. Data Tables, 1993, 54, 2''

loop_
_geom_angle_atom_site_label_1
_geom_angle_atom_site_label_2
_geom_angle_atom_site_label_3
_geom_angle
_geom_angle_site_symmetry_1
_geom_angle_site_symmetry_3
_geom_angle_publ_flag
C(13 O(14 C(1) 119.86(2) . . ?
C(68 O(25 N(1) 106.59(3) . . ?
C(69 O(26 C(68 113.73(4) . . ?
C(71 O(27 C(70 112.69(5) . . ?
C(50 O(5) C(5) 116.01(2) . . ?
C(54 O(58 C(50 113.47(2) . . ?
C(30 O(3) C(3) 115.60(2) . . ?
C(34 O(38 C(30 116.97(2) . . ?
C(37 O(40 C(32 116.74(3) . . ?
C(56 N(2) C(52 114.08(3) . . ?
C(57 N(2) C(52 110.64(3) . . ?
C(57 N(2) C(56 109.94(3) . . ?
C(9) N(1) O(25 113.70(3) . . ?
O(21 C(1) O(14 124.74(3) . . ?
C(2) C(1) O(14 111.60(3) . . ?
C(2) C(1) O(21 123.64(3) . . ?
C(3) C(2) C(1) 108.08(2) . . ?
C(60 C(2) C(1) 107.46(3) . . ?
C(60 C(2) C(3) 116.18(3) . . ?
C(2) C(3) O(3) 111.66(2) . . ?
C(4) C(3) O(3) 108.15(2) . . ?
C(4) C(3) C(2) 110.12(2) . . ?
C(5) C(4) C(3) 111.39(2) . . ?
C(61 C(4) C(3) 112.14(2) . . ?
C(61 C(4) C(5) 113.01(2) . . ?
C(4) C(5) O(5) 112.28(2) . . ?
C(6) C(5) O(5) 107.02(2) . . ?
C(6) C(5) C(4) 111.83(2) . . ?
C(5) C(6) O(22 108.52(2) . . ?
C(7) C(6) O(22 107.43(2) . . ?
C(7) C(6) C(5) 108.87(2) . . ?
C(62 C(6) O(22 110.56(2) . . ?
C(62 C(6) C(5) 109.98(2) . . ?
C(62 C(6) C(7) 111.39(3) . . ?
C(8) C(7) C(6) 116.86(2) . . ?
C(9) C(8) C(7) 113.37(2) . . ?
C(63 C(8) C(7) 108.68(2) . . ?
C(63 C(8) C(9) 108.99(3) . . ?
C(8) C(9) N(1) 126.31(3) . . ?
C(10 C(9) N(1) 114.80(3) . . ?
C(10 C(9) C(8) 118.83(3) . . ?
C(11 C(10 C(9) 110.24(3) . . ?
C(64 C(10 C(9) 111.06(3) . . ?
C(64 C(10 C(11 114.02(3) . . ?
C(10 C(11 O(23 111.11(2) . . ?
C(12 C(11 O(23 104.74(2) . . ?
C(12 C(11 C(10 116.12(3) . . ?
C(11 C(12 O(24 108.34(2) . . ?
C(13 C(12 O(24 107.80(3) . . ?
C(13 C(12 C(11 106.98(2) . . ?
C(65 C(12 O(24 107.18(3) . . ?
C(65 C(12 C(11 114.69(3) . . ?
C(65 C(12 C(13 111.61(3) . . ?
C(12 C(13 O(14 108.19(2) . . ?
C(66 C(13 O(14 106.66(2) . . ?
C(66 C(13 C(12 115.72(3) . . ?
O(58 C(50 O(5) 107.08(2) . . ?
C(51 C(50 O(5) 108.62(2) . . ?
C(51 C(50 O(58 111.03(2) . . ?
C(50 C(51 O(59 106.58(2) . . ?
C(52 C(51 O(59 112.40(2) . . ?
C(52 C(51 C(50 108.46(2) . . ?
C(51 C(52 N(2) 112.07(2) . . ?
C(53 C(52 N(2) 114.00(2) . . ?
C(53 C(52 C(51 110.69(2) . . ?
C(54 C(53 C(52 109.99(2) . . ?
C(53 C(54 O(58 108.76(2) . . ?
C(55 C(54 O(58 106.91(3) . . ?
C(55 C(54 C(53 112.39(3) . . ?
O(38 C(30 O(3) 113.13(3) . . ?
C(31 C(30 O(3) 108.49(3) . . ?
C(31 C(30 O(38 112.51(3) . . ?
C(32 C(31 C(30 114.08(3) . . ?
C(31 C(32 O(40 112.64(3) . . ?
C(33 C(32 O(40 104.98(2) . . ?
C(33 C(32 C(31 106.94(3) . . ?
C(36 C(32 O(40 110.99(3) . . ?
C(36 C(32 C(31 110.81(3) . . ?
C(36 C(32 C(33 110.23(3) . . ?
C(32 C(33 O(39 110.92(3) . . ?
C(34 C(33 O(39 109.48(3) . . ?
C(34 C(33 C(32 110.53(2) . . ?
C(33 C(34 O(38 110.52(3) . . ?
C(35 C(34 O(38 105.55(3) . . ?
C(35 C(34 C(33 112.68(3) . . ?
C(67 C(66 C(13 111.91(3) . . ?
O(26 C(68 O(25 112.69(3) . . ?
C(70 C(69 O(26 108.79(5) . . ?
C(69 C(70 O(27 110.04(5) . . ?

loop_
_geom_bond_atom_site_label_1
_geom_bond_atom_site_label_2
_geom_bond_distance
_geom_bond_site_symmetry_2
_geom_bond_publ_flag
O(14 C(1) 1.3375(4) . ?
O(14 C(13 1.4563(4) . ?
O(21 C(1) 1.2086(4) . ?
O(22 C(6) 1.4247(3) . ?
O(23 C(11 1.4251(4) . ?
O(24 C(12 1.4288(4) . ?
O(25 N(1) 1.4274(4) . ?
O(25 C(68 1.4059(5) . ?
O(26 C(68 1.4041(6) . ?
O(26 C(69 1.4209(7) . ?
O(27 C(70 1.4133(8) . ?
O(27 C(71 1.4183(9) . ?
O(5) C(5) 1.4365(3) . ?
O(5) C(50 1.3914(3) . ?
O(58 C(50 1.4165(4) . ?
O(58 C(54 1.4340(4) . ?
O(59 C(51 1.4155(4) . ?
O(3) C(3) 1.4297(3) . ?
O(3) C(30 1.4170(4) . ?
O(38 C(30 1.4094(4) . ?
O(38 C(34 1.4359(4) . ?
O(39 C(33 1.4163(4) . ?
O(40 C(32 1.4295(4) . ?
O(40 C(37 1.4142(5) . ?
N(2) C(52 1.4830(4) . ?
N(2) C(56 1.4665(5) . ?
N(2) C(57 1.4656(4) . ?
N(1) C(9) 1.2768(4) . ?
C(1) C(2) 1.5166(4) . ?
C(2) C(3) 1.5504(4) . ?
C(2) C(60 1.5363(5) . ?
C(3) C(4) 1.5436(4) . ?
C(4) C(5) 1.5568(4) . ?
C(4) C(61 1.5286(4) . ?
C(5) C(6) 1.5572(4) . ?
C(6) C(7) 1.5349(4) . ?
C(6) C(62 1.5281(4) . ?
C(7) C(8) 1.5384(4) . ?
C(8) C(9) 1.5139(4) . ?
C(8) C(63 1.5386(5) . ?
C(9) C(10 1.5270(4) . ?
C(10 C(11 1.5446(4) . ?
C(10 C(64 1.5354(5) . ?
C(11 C(12 1.5533(4) . ?
C(12 C(13 1.5531(5) . ?
C(12 C(65 1.5206(5) . ?
C(13 C(66 1.5209(4) . ?
C(50 C(51 1.5332(4) . ?
C(51 C(52 1.5365(4) . ?
C(52 C(53 1.5312(4) . ?
C(53 C(54 1.5201(4) . ?
C(54 C(55 1.5151(5) . ?
C(30 C(31 1.5231(4) . ?
C(31 C(32 1.5364(5) . ?
C(32 C(33 1.5360(5) . ?
C(32 C(36 1.5280(4) . ?
C(33 C(34 1.5302(4) . ?
C(34 C(35 1.5146(5) . ?
C(66 C(67 1.5239(6) . ?
C(69 C(70 1.5043(11) . ?
